data_1551916
loop_
_publ_author_name
'Omoto, Kenichiro'
'Tashiro, Shohei'
'Shionoya, Mitsuhiko'

_publ_section_title
;
 Molecular recognition of planar and non-planar aromatic hydrocarbons
 through multipoint Ag--\p bonding in a dinuclear metallo-macrocycle
;
_journal_name_full 'Chemical Science'
_journal_paper_doi 10.1039/C9SC02619C
_journal_year 2019
_chemical_formula_moiety 'C132 H118 Ag2 Cl8 F12 N4 O2 Sb2'
_chemical_formula_sum 'C132 H118 Ag2 Cl8 F12 N4 O2 Sb2'
_chemical_formula_weight 2763.25
_space_group_crystal_system monoclinic
_space_group_IT_number 14
_space_group_name_Hall '-P 2ybc'
_space_group_name_H-M_alt 'P 1 21/c 1'
_symmetry_space_group_name_Hall '-P 2ybc'
_symmetry_space_group_name_H-M 'P 1 21/c 1'
_atom_sites_solution_hydrogens geom
_atom_sites_solution_primary direct
_atom_sites_solution_secondary difmap
_audit_update_record
;
2019-04-23 deposited with the CCDC.    2019-06-27 downloaded from the CCDC.
;
_cell_angle_alpha 90.0000
_cell_angle_beta 99.0960(13)
_cell_angle_gamma 90.0000
_cell_formula_units_Z 2
_cell_length_a 18.8596(8)
_cell_length_b 13.4589(6)
_cell_length_c 23.9721(11)
_cell_measurement_reflns_used 31018
_cell_measurement_temperature 93
_cell_measurement_theta_max 27.52
_cell_measurement_theta_min 3.02
_cell_volume 6008.3(5)
_computing_cell_refinement 'RAPID AUTO'
_computing_data_collection 'RAPID AUTO (Rigaku, ????)'
_computing_data_reduction 'RAPID AUTO'
_computing_molecular_graphics 'CrystalStructure 4.3'
_computing_publication_material 'CrystalStructure 4.3 (Rigaku, 2018)'
_computing_structure_refinement 'SHELXL97 (Sheldrick, 2008)'
_computing_structure_solution 'SHELXS97 (Sheldrick, 2008)'
_diffrn_ambient_temperature 93
_diffrn_detector_area_resol_mean 10.000
_diffrn_measured_fraction_theta_full 0.998
_diffrn_measured_fraction_theta_max 0.998
_diffrn_measurement_device_type 'Rigaku R-AXIS RAPID'
_diffrn_measurement_method \w
_diffrn_radiation_type 'Mo K\a'
_diffrn_radiation_wavelength 0.71075
_diffrn_reflns_av_R_equivalents 0.0485
_diffrn_reflns_av_unetI/netI 0.0370
_diffrn_reflns_Laue_measured_fraction_full 0.000
_diffrn_reflns_Laue_measured_fraction_max 0.000
_diffrn_reflns_limit_h_max 22
_diffrn_reflns_limit_h_min -22
_diffrn_reflns_limit_k_max 16
_diffrn_reflns_limit_k_min -16
_diffrn_reflns_limit_l_max 27
_diffrn_reflns_limit_l_min -28
_diffrn_reflns_number 46007
_diffrn_reflns_point_group_measured_fraction_full 0.000
_diffrn_reflns_point_group_measured_fraction_max 0.000
_diffrn_reflns_theta_full 25.000
_diffrn_reflns_theta_max 25.000
_diffrn_reflns_theta_min 3.027
_diffrn_standards_number 0
_exptl_absorpt_coefficient_mu 1.015
_exptl_absorpt_correction_T_max 0.904
_exptl_absorpt_correction_T_min 0.411
_exptl_absorpt_correction_type multi-scan
_exptl_absorpt_process_details 'ABSCOR (Rigaku, 1995)'
_exptl_crystal_colour yellow
_exptl_crystal_density_diffrn 1.527
_exptl_crystal_density_method 'not measured'
_exptl_crystal_description block
_exptl_crystal_F_000 2788.00
_exptl_crystal_recrystallization_method 'Re-crystallisation from solvent: CH2Cl2, Et2O'
_exptl_crystal_size_max 0.300
_exptl_crystal_size_mid 0.300
_exptl_crystal_size_min 0.100
_refine_diff_density_max 2.84
_refine_diff_density_min -1.48
_refine_ls_extinction_method none
_refine_ls_goodness_of_fit_ref 1.025
_refine_ls_hydrogen_treatment constr
_refine_ls_number_parameters 770
_refine_ls_number_reflns 10551
_refine_ls_number_restraints 203
_refine_ls_R_factor_all 0.0951
_refine_ls_R_factor_gt 0.0773
_refine_ls_shift/su_max 0.002
_refine_ls_structure_factor_coef Fsqd
_refine_ls_weighting_details 'w = 1/[\s^2^(Fo^2^)+(0.1153P)^2^+42.5485P] where P=(Fo^2^+2Fc^2^)/3'
_refine_ls_weighting_scheme calc
_refine_ls_wR_factor_gt 0.2113
_refine_ls_wR_factor_ref 0.2257
_reflns_number_gt 8186
_reflns_number_total 10551
_reflns_threshold_expression F^2^>2.0\s(F^2^)
_cod_data_source_file c9sc02619c2.cif
_cod_data_source_block Ag2L1-anthracene
_cod_database_code 1551916

loop_
_space_group_symop_id
_space_group_symop_operation_xyz
1 +X,+Y,+Z
2 -X,1/2+Y,1/2-Z
3 -X,-Y,-Z
4 +X,-1/2-Y,-1/2+Z

loop_
_atom_site_label
_atom_site_type_symbol
_atom_site_fract_x
_atom_site_fract_y
_atom_site_fract_z
_atom_site_U_iso_or_equiv
_atom_site_adp_type
_atom_site_occupancy
_atom_site_symmetry_multiplicity
_atom_site_calc_flag
_atom_site_refinement_flags
_atom_site_disorder_assembly
_atom_site_disorder_group
Cl1 Cl 0.1010(7) 0.5479(9) 0.1536(6) 0.297(5) Uiso 1 1 d . . .
Cl2 Cl 0.1089(8) 0.5048(11) 0.0415(6) 0.336(6) Uiso 1 1 d . . .
C66 C 0.057(2) 0.475(3) 0.0959(15) 0.258(15) Uiso 1 1 d . . .
H66A H 0.0066 0.4947 0.0851 0.309 Uiso 1 1 calc R . .
H66B H 0.0601 0.4033 0.1050 0.309 Uiso 1 1 calc R . .
Ag1 Ag 0.26777(3) 0.44281(5) 0.43869(2) 0.0396(2) Uani 1 1 d . . .
Cl3 Cl 0.36285(12) 0.27042(16) 0.47646(9) 0.0527(5) Uani 1 1 d . . .
Cl4 Cl 0.47856(13) 0.2270(2) 0.56997(11) 0.0659(6) Uani 1 1 d . . .
Sb1 Sb 0.09369(3) 0.71141(6) 0.36213(2) 0.0583(2) Uani 1 1 d U . .
F3 F 0.0825(6) 0.7577(12) 0.4331(4) 0.096(4) Uani 0.567(8) 1 d PU A 2
F4 F 0.0946(8) 0.6516(15) 0.2923(5) 0.124(4) Uani 0.567(8) 1 d PU A 2
F5 F 0.0637(12) 0.8275(14) 0.3275(7) 0.131(5) Uani 0.567(8) 1 d PU A 2
F6 F 0.1265(13) 0.5906(12) 0.3951(7) 0.137(4) Uani 0.567(8) 1 d PU A 2
F7 F -0.0083(7) 0.6814(16) 0.3508(6) 0.136(4) Uani 0.567(8) 1 d PU A 2
F10 F 0.1811(6) 0.7517(14) 0.3715(7) 0.113(4) Uani 0.567(8) 1 d PU A 2
F1 F 0.0611(8) 0.6507(18) 0.4171(7) 0.107(4) Uani 0.433(8) 1 d PU A 3
F2 F 0.1411(9) 0.7705(16) 0.3049(7) 0.110(5) Uani 0.433(8) 1 d PU A 3
F8 F 0.1635(10) 0.6119(15) 0.3677(8) 0.101(4) Uani 0.433(8) 1 d PU A 3
F9 F 0.0323(11) 0.6562(19) 0.3078(8) 0.127(5) Uani 0.433(8) 1 d PU A 3
F11 F 0.1693(10) 0.7833(15) 0.4122(9) 0.107(5) Uani 0.433(8) 1 d PU A 3
F12 F 0.0396(11) 0.8276(19) 0.3542(10) 0.118(5) Uani 0.433(8) 1 d PU A 3
O1 O 0.3937(3) 0.5972(4) 0.8479(2) 0.0412(12) Uani 1 1 d . . .
N1 N 0.1609(3) 0.3901(4) 0.4611(2) 0.0287(12) Uani 1 1 d . . .
N2 N 0.1999(3) 0.3815(4) 0.3548(2) 0.0305(12) Uani 1 1 d . . .
C1 C 0.3015(3) 0.4812(5) 0.6532(3) 0.0307(14) Uani 1 1 d . . .
C2 C 0.2894(3) 0.3812(5) 0.6423(3) 0.0303(14) Uani 1 1 d . . .
C3 C 0.3287(4) 0.3049(6) 0.6768(3) 0.0361(16) Uani 1 1 d . . .
H3 H 0.3640 0.3235 0.7079 0.043 Uiso 1 1 calc R . .
C4 C 0.3157(4) 0.2067(6) 0.6654(3) 0.0402(17) Uani 1 1 d . . .
H4 H 0.3426 0.1581 0.6885 0.048 Uiso 1 1 calc R . .
C5 C 0.2629(4) 0.1756(6) 0.6196(3) 0.0418(17) Uani 1 1 d . . .
H5 H 0.2543 0.1069 0.6125 0.050 Uiso 1 1 calc R . .
C6 C 0.2245(4) 0.2460(6) 0.5858(3) 0.0383(16) Uani 1 1 d . . .
H6 H 0.1893 0.2250 0.5553 0.046 Uiso 1 1 calc R . .
C7 C 0.2363(3) 0.3496(5) 0.5956(3) 0.0306(14) Uani 1 1 d . . .
C8 C 0.1984(3) 0.4234(5) 0.5608(3) 0.0312(15) Uani 1 1 d . . .
C9 C 0.2091(3) 0.5244(5) 0.5727(3) 0.0329(15) Uani 1 1 d . . .
C10 C 0.1689(4) 0.5991(6) 0.5395(3) 0.0372(16) Uani 1 1 d . . .
H10 H 0.1362 0.5802 0.5069 0.045 Uiso 1 1 calc R . .
C11 C 0.1765(4) 0.6980(6) 0.5535(3) 0.0408(17) Uani 1 1 d . . .
H11 H 0.1485 0.7464 0.5311 0.049 Uiso 1 1 calc R . .
C12 C 0.2261(4) 0.7277(6) 0.6013(3) 0.0415(18) Uani 1 1 d . . .
H12 H 0.2304 0.7960 0.6115 0.050 Uiso 1 1 calc R . .
C13 C 0.2678(4) 0.6583(6) 0.6329(3) 0.0393(17) Uani 1 1 d . . .
H13 H 0.3023 0.6797 0.6639 0.047 Uiso 1 1 calc R . .
C14 C 0.2607(4) 0.5544(5) 0.6204(3) 0.0338(15) Uani 1 1 d . . .
C15 C 0.1424(3) 0.3909(5) 0.5122(3) 0.0325(15) Uani 1 1 d . . .
C16 C 0.0736(4) 0.3630(6) 0.5229(3) 0.0400(17) Uani 1 1 d . . .
H16 H 0.0626 0.3632 0.5602 0.048 Uiso 1 1 calc R . .
C17 C 0.0228(4) 0.3355(6) 0.4775(3) 0.0430(18) Uani 1 1 d . . .
H17 H -0.0240 0.3165 0.4835 0.052 Uiso 1 1 calc R . .
C18 C 0.0400(4) 0.3354(6) 0.4228(3) 0.0383(17) Uani 1 1 d . . .
C19 C 0.1108(3) 0.3631(5) 0.4167(3) 0.0325(15) Uani 1 1 d . . .
C20 C -0.0109(4) 0.3081(7) 0.3743(3) 0.047(2) Uani 1 1 d . . .
H20 H -0.0581 0.2891 0.3790 0.057 Uiso 1 1 calc R . .
C21 C 0.0071(4) 0.3090(7) 0.3222(3) 0.051(2) Uani 1 1 d . . .
H21 H -0.0280 0.2927 0.2905 0.061 Uiso 1 1 calc R . .
C22 C 0.1306(4) 0.3592(5) 0.3602(3) 0.0331(15) Uani 1 1 d . . .
C23 C 0.0787(4) 0.3342(6) 0.3137(3) 0.0421(18) Uani 1 1 d . . .
C24 C 0.1003(4) 0.3329(7) 0.2600(3) 0.053(2) Uani 1 1 d . . .
H24 H 0.0666 0.3169 0.2275 0.063 Uiso 1 1 calc R . .
C25 C 0.1696(4) 0.3547(7) 0.2548(3) 0.051(2) Uani 1 1 d . . .
H25 H 0.1844 0.3539 0.2187 0.062 Uiso 1 1 calc R . .
C26 C 0.2190(4) 0.3783(5) 0.3037(3) 0.0345(15) Uani 1 1 d . . .
C27 C 0.7047(4) 0.6007(5) 0.7009(3) 0.0324(15) Uani 1 1 d . . .
C28 C 0.6847(3) 0.5073(5) 0.7188(3) 0.0312(15) Uani 1 1 d . . .
C29 C 0.7342(4) 0.4266(6) 0.7281(3) 0.0378(17) Uani 1 1 d . . .
H29 H 0.7831 0.4376 0.7247 0.045 Uiso 1 1 calc R . .
C30 C 0.7131(4) 0.3343(6) 0.7418(3) 0.0407(17) Uani 1 1 d . . .
H30 H 0.7471 0.2818 0.7476 0.049 Uiso 1 1 calc R . .
C31 C 0.6399(4) 0.3162(6) 0.7473(3) 0.0396(17) Uani 1 1 d . . .
H31 H 0.6251 0.2514 0.7560 0.048 Uiso 1 1 calc R . .
C32 C 0.5913(4) 0.3916(5) 0.7401(3) 0.0341(15) Uani 1 1 d . . .
H32 H 0.5430 0.3789 0.7448 0.041 Uiso 1 1 calc R . .
C33 C 0.6112(4) 0.4898(5) 0.7255(3) 0.0313(15) Uani 1 1 d . . .
C34 C 0.5602(4) 0.5674(5) 0.7162(3) 0.0294(14) Uani 1 1 d . . .
C35 C 0.5802(4) 0.6602(5) 0.6960(3) 0.0311(14) Uani 1 1 d . . .
C36 C 0.5288(4) 0.7382(5) 0.6822(3) 0.0349(16) Uani 1 1 d . . .
H36 H 0.4805 0.7287 0.6878 0.042 Uiso 1 1 calc R . .
C37 C 0.5487(4) 0.8260(6) 0.6611(3) 0.0404(17) Uani 1 1 d . . .
H37 H 0.5139 0.8769 0.6520 0.048 Uiso 1 1 calc R . .
C38 C 0.6200(4) 0.8430(6) 0.6524(3) 0.0426(18) Uani 1 1 d . . .
H38 H 0.6326 0.9046 0.6372 0.051 Uiso 1 1 calc R . .
C39 C 0.6711(4) 0.7703(6) 0.6658(3) 0.0370(16) Uani 1 1 d . . .
H39 H 0.7192 0.7829 0.6608 0.044 Uiso 1 1 calc R . .
C40 C 0.6532(4) 0.6765(5) 0.6872(3) 0.0310(14) Uani 1 1 d . . .
C41 C 0.4862(4) 0.5541(5) 0.7294(3) 0.0314(15) Uani 1 1 d . . .
C42 C 0.4710(4) 0.5796(5) 0.7819(3) 0.0337(15) Uani 1 1 d . . .
H42 H 0.5085 0.6026 0.8102 0.040 Uiso 1 1 calc R . .
C43 C 0.4011(4) 0.5719(5) 0.7943(3) 0.0346(15) Uani 1 1 d . . .
C44 C 0.3456(4) 0.5402(5) 0.7527(3) 0.0336(15) Uani 1 1 d . . .
H44 H 0.2978 0.5364 0.7604 0.040 Uiso 1 1 calc R . .
C45 C 0.3607(4) 0.5142(5) 0.6999(3) 0.0322(15) Uani 1 1 d . . .
C46 C 0.4302(4) 0.5199(5) 0.6880(3) 0.0322(15) Uani 1 1 d . . .
H46 H 0.4400 0.5007 0.6519 0.039 Uiso 1 1 calc R . .
C47 C 0.3239(4) 0.6018(6) 0.8637(3) 0.0450(18) Uani 1 1 d . . .
H47A H 0.2977 0.5387 0.8544 0.054 Uiso 1 1 calc R . .
H47B H 0.2956 0.6567 0.8436 0.054 Uiso 1 1 calc R . .
C48 C 0.3360(5) 0.6199(7) 0.9280(3) 0.051(2) Uani 1 1 d . . .
H48A H 0.3609 0.6843 0.9360 0.061 Uiso 1 1 calc R . .
H48B H 0.2887 0.6248 0.9408 0.061 Uiso 1 1 calc R . .
C49 C 0.3801(6) 0.5383(7) 0.9617(4) 0.058(2) Uani 1 1 d . . .
H49A H 0.4260 0.5308 0.9470 0.070 Uiso 1 1 calc R . .
H49B H 0.3537 0.4747 0.9551 0.070 Uiso 1 1 calc R . .
C50 C 0.3967(5) 0.5569(7) 1.0255(4) 0.059(2) Uani 1 1 d . . .
H50A H 0.4320 0.5069 1.0428 0.071 Uiso 1 1 calc R . .
H50B H 0.4190 0.6233 1.0322 0.071 Uiso 1 1 calc R . .
C51 C 0.3320(6) 0.5520(7) 1.0540(4) 0.060(2) Uani 1 1 d . . .
H51A H 0.3071 0.4880 1.0448 0.072 Uiso 1 1 calc R . .
H51B H 0.2985 0.6061 1.0395 0.072 Uiso 1 1 calc R . .
C52 C 0.3518(5) 0.5618(7) 1.1182(3) 0.056(2) Uani 1 1 d . . .
H52A H 0.3225 0.5157 1.1366 0.067 Uiso 1 1 calc R . .
H52B H 0.3428 0.6300 1.1295 0.067 Uiso 1 1 calc R . .
H52C H 0.4027 0.5458 1.1295 0.067 Uiso 1 1 calc R . .
C53 C 0.3965(4) 0.6300(6) 0.5349(3) 0.0456(19) Uani 1 1 d . . .
H53 H 0.4052 0.6600 0.5712 0.055 Uiso 1 1 calc R . .
C54 C 0.3347(4) 0.6501(6) 0.4997(4) 0.0476(19) Uani 1 1 d . . .
H54 H 0.2998 0.6919 0.5122 0.057 Uiso 1 1 calc R . .
C55 C 0.3212(4) 0.6095(6) 0.4440(4) 0.047(2) Uani 1 1 d . . .
H55 H 0.2782 0.6256 0.4193 0.056 Uiso 1 1 calc R . .
C56 C 0.3704(4) 0.5474(6) 0.4263(3) 0.0440(19) Uani 1 1 d . . .
H56 H 0.3616 0.5215 0.3890 0.053 Uiso 1 1 calc R . .
C57 C 0.5645(4) 0.4797(6) 0.5368(3) 0.0385(17) Uani 1 1 d . . .
C58 C 0.5138(4) 0.5433(6) 0.5532(3) 0.0397(17) Uani 1 1 d . . .
H58 H 0.5235 0.5738 0.5893 0.048 Uiso 1 1 calc R . .
C59 C 0.4486(4) 0.5643(6) 0.5181(3) 0.0345(15) Uani 1 1 d . . .
C60 C 0.4033(5) 0.3006(7) 0.5455(4) 0.049(2) Uani 1 1 d . . .
H60A H 0.4181 0.3712 0.5466 0.059 Uiso 1 1 calc R . .
H60B H 0.3676 0.2925 0.5713 0.059 Uiso 1 1 calc R . .
C61 C 0.1401(8) 0.4605(18) 0.7182(8) 0.200(10) Uani 1 1 d DU B 1
H61A H 0.1093 0.4594 0.6812 0.240 Uiso 1 1 calc R B 1
H61B H 0.1708 0.4014 0.7222 0.240 Uiso 1 1 calc R B 1
H61C H 0.1701 0.5203 0.7212 0.240 Uiso 1 1 calc R B 1
C62 C 0.0941(7) 0.4613(13) 0.7642(6) 0.119(5) Uani 1 1 d DU B 1
H62A H 0.0735 0.5280 0.7684 0.143 Uiso 1 1 calc R B 1
H62B H 0.0546 0.4122 0.7565 0.143 Uiso 1 1 calc R B 1
C63 C 0.1454(6) 0.4338(9) 0.8144(7) 0.112(4) Uani 1 1 d DU B 1
H63A H 0.1669 0.3707 0.8039 0.135 Uiso 1 1 calc R B 1
H63B H 0.1840 0.4841 0.8164 0.135 Uiso 1 1 calc R B 1
C64 C 0.1353(10) 0.4196(13) 0.8715(8) 0.156(7) Uani 1 1 d DU B 1
H64A H 0.0989 0.3662 0.8696 0.188 Uiso 1 1 calc R B 1
H64B H 0.1107 0.4809 0.8810 0.188 Uiso 1 1 calc R B 1
C65 C 0.1920(7) 0.3947(10) 0.9286(6) 0.106(4) Uani 1 1 d DU B 1
H65A H 0.2297 0.4455 0.9340 0.127 Uiso 1 1 calc R B 1
H65B H 0.2137 0.3294 0.9247 0.127 Uiso 1 1 calc R B 1
H65C H 0.1667 0.3942 0.9612 0.127 Uiso 1 1 calc R B 1

loop_
_atom_site_aniso_label
_atom_site_aniso_U_11
_atom_site_aniso_U_22
_atom_site_aniso_U_33
_atom_site_aniso_U_23
_atom_site_aniso_U_13
_atom_site_aniso_U_12
Ag1 0.0286(3) 0.0595(4) 0.0296(3) -0.0025(2) 0.0009(2) -0.0099(2)
Cl3 0.0606(13) 0.0531(12) 0.0410(11) -0.0003(9) -0.0020(9) -0.0036(10)
Cl4 0.0535(13) 0.0780(16) 0.0633(15) 0.0125(12) 0.0003(11) 0.0145(11)
Sb1 0.0483(4) 0.0912(5) 0.0329(3) 0.0122(3) -0.0012(2) 0.0126(3)
F3 0.077(6) 0.168(10) 0.039(4) -0.009(5) -0.001(4) 0.026(7)
F4 0.100(7) 0.219(11) 0.047(4) -0.023(5) -0.011(5) 0.056(8)
F5 0.154(10) 0.124(6) 0.097(8) 0.051(6) -0.037(9) 0.025(7)
F6 0.208(10) 0.092(6) 0.092(7) 0.020(5) -0.031(8) 0.025(6)
F7 0.067(4) 0.263(13) 0.074(7) -0.008(8) 0.002(5) -0.051(6)
F10 0.053(4) 0.187(10) 0.100(8) 0.016(7) 0.012(5) -0.013(5)
F1 0.070(7) 0.188(11) 0.066(6) 0.052(7) 0.016(5) 0.000(7)
F2 0.087(9) 0.162(12) 0.086(8) 0.059(8) 0.033(6) 0.022(7)
F8 0.107(9) 0.104(8) 0.095(11) 0.016(7) 0.026(6) 0.048(7)
F9 0.102(8) 0.197(11) 0.070(6) -0.015(8) -0.024(7) -0.026(7)
F11 0.082(8) 0.123(9) 0.104(9) -0.009(8) -0.026(7) -0.004(6)
F12 0.088(9) 0.143(8) 0.121(13) 0.032(8) 0.013(7) 0.065(8)
O1 0.046(3) 0.053(3) 0.026(3) -0.005(2) 0.011(2) -0.005(2)
N1 0.025(3) 0.035(3) 0.025(3) 0.000(2) -0.001(2) 0.001(2)
N2 0.026(3) 0.036(3) 0.028(3) 0.000(2) 0.001(2) -0.001(2)
C1 0.029(3) 0.039(4) 0.023(3) 0.000(3) 0.001(3) -0.004(3)
C2 0.029(3) 0.039(4) 0.022(3) 0.002(3) 0.005(3) 0.004(3)
C3 0.039(4) 0.049(4) 0.020(3) 0.001(3) 0.005(3) -0.001(3)
C4 0.051(4) 0.044(4) 0.024(4) 0.004(3) 0.004(3) 0.006(3)
C5 0.053(5) 0.042(4) 0.030(4) -0.001(3) 0.004(3) -0.007(4)
C6 0.042(4) 0.045(4) 0.028(4) -0.001(3) 0.002(3) -0.006(3)
C7 0.028(3) 0.041(4) 0.022(3) -0.001(3) 0.004(3) 0.001(3)
C8 0.024(3) 0.044(4) 0.024(3) -0.004(3) 0.002(3) -0.001(3)
C9 0.025(3) 0.045(4) 0.028(3) 0.001(3) 0.002(3) -0.005(3)
C10 0.028(3) 0.048(4) 0.033(4) 0.005(3) -0.003(3) -0.002(3)
C11 0.033(4) 0.043(4) 0.044(4) 0.010(3) -0.002(3) 0.002(3)
C12 0.043(4) 0.036(4) 0.043(4) -0.001(3) 0.000(3) -0.006(3)
C13 0.035(4) 0.046(4) 0.033(4) 0.001(3) -0.006(3) -0.008(3)
C14 0.031(3) 0.044(4) 0.025(3) 0.000(3) 0.003(3) -0.006(3)
C15 0.026(3) 0.037(4) 0.033(4) 0.000(3) 0.001(3) 0.000(3)
C16 0.035(4) 0.060(5) 0.026(4) -0.006(3) 0.006(3) -0.004(3)
C17 0.023(3) 0.064(5) 0.042(4) 0.003(4) 0.005(3) -0.005(3)
C18 0.030(4) 0.048(4) 0.035(4) -0.004(3) -0.001(3) -0.005(3)
C19 0.026(3) 0.038(4) 0.032(4) 0.001(3) 0.002(3) 0.002(3)
C20 0.028(4) 0.076(6) 0.037(4) -0.007(4) 0.002(3) -0.009(4)
C21 0.034(4) 0.076(6) 0.039(4) -0.015(4) -0.007(3) -0.020(4)
C22 0.033(4) 0.033(4) 0.031(4) -0.002(3) -0.003(3) -0.007(3)
C23 0.032(4) 0.061(5) 0.032(4) -0.002(4) 0.000(3) -0.008(3)
C24 0.048(5) 0.076(6) 0.031(4) -0.007(4) -0.005(3) -0.016(4)
C25 0.044(4) 0.082(6) 0.028(4) -0.010(4) 0.006(3) -0.015(4)
C26 0.035(4) 0.038(4) 0.030(4) 0.000(3) 0.003(3) -0.005(3)
C27 0.033(3) 0.043(4) 0.020(3) -0.004(3) 0.001(3) -0.006(3)
C28 0.031(3) 0.039(4) 0.023(3) -0.003(3) 0.000(3) -0.002(3)
C29 0.030(4) 0.050(5) 0.032(4) 0.000(3) 0.000(3) -0.001(3)
C30 0.037(4) 0.041(4) 0.042(4) -0.002(3) 0.001(3) 0.006(3)
C31 0.050(4) 0.032(4) 0.036(4) 0.002(3) 0.004(3) 0.002(3)
C32 0.036(4) 0.038(4) 0.028(3) -0.002(3) 0.004(3) -0.005(3)
C33 0.036(4) 0.036(4) 0.021(3) -0.003(3) 0.003(3) -0.003(3)
C34 0.032(3) 0.034(4) 0.020(3) -0.003(3) -0.002(3) -0.005(3)
C35 0.038(4) 0.033(4) 0.021(3) -0.004(3) 0.002(3) -0.003(3)
C36 0.037(4) 0.036(4) 0.030(4) -0.003(3) 0.001(3) 0.002(3)
C37 0.049(4) 0.039(4) 0.032(4) 0.000(3) 0.004(3) 0.004(3)
C38 0.058(5) 0.039(4) 0.031(4) 0.004(3) 0.009(3) -0.003(4)
C39 0.045(4) 0.043(4) 0.024(3) 0.000(3) 0.009(3) -0.005(3)
C40 0.038(4) 0.034(4) 0.021(3) -0.006(3) 0.005(3) -0.004(3)
C41 0.031(3) 0.037(4) 0.024(3) 0.002(3) -0.002(3) -0.001(3)
C42 0.037(4) 0.038(4) 0.024(3) 0.000(3) 0.000(3) -0.001(3)
C43 0.041(4) 0.041(4) 0.022(3) 0.001(3) 0.006(3) 0.000(3)
C44 0.034(4) 0.038(4) 0.029(4) 0.001(3) 0.005(3) -0.001(3)
C45 0.032(3) 0.033(4) 0.028(3) 0.002(3) -0.005(3) -0.006(3)
C46 0.032(3) 0.045(4) 0.019(3) -0.006(3) 0.002(3) 0.001(3)
C47 0.054(5) 0.042(4) 0.041(4) 0.001(4) 0.014(4) 0.002(4)
C48 0.066(5) 0.051(5) 0.040(4) -0.008(4) 0.020(4) -0.001(4)
C49 0.078(6) 0.056(5) 0.043(5) -0.001(4) 0.020(4) -0.004(5)
C50 0.064(6) 0.060(6) 0.050(5) -0.010(4) 0.000(4) 0.001(5)
C51 0.075(6) 0.060(6) 0.044(5) -0.010(4) 0.010(4) -0.015(5)
C52 0.077(6) 0.055(5) 0.033(4) 0.003(4) 0.000(4) -0.011(5)
C53 0.041(4) 0.057(5) 0.040(4) -0.005(4) 0.012(3) -0.009(4)
C54 0.043(4) 0.043(4) 0.059(5) 0.002(4) 0.014(4) -0.007(4)
C55 0.034(4) 0.046(5) 0.060(5) 0.014(4) 0.006(4) -0.005(3)
C56 0.038(4) 0.059(5) 0.033(4) 0.004(4) 0.002(3) -0.021(4)
C57 0.035(4) 0.050(4) 0.031(4) 0.001(3) 0.004(3) -0.012(3)
C58 0.038(4) 0.055(5) 0.026(4) -0.008(3) 0.006(3) -0.008(3)
C59 0.035(4) 0.044(4) 0.027(3) -0.003(3) 0.010(3) -0.007(3)
C60 0.050(5) 0.055(5) 0.043(5) -0.004(4) 0.006(4) 0.001(4)
C61 0.088(10) 0.35(3) 0.185(11) -0.188(15) 0.094(9) -0.129(14)
C62 0.060(7) 0.143(13) 0.156(10) -0.047(10) 0.021(6) 0.001(8)
C63 0.060(7) 0.047(6) 0.213(11) 0.017(8) -0.030(8) -0.003(5)
C64 0.141(14) 0.091(11) 0.225(13) 0.036(13) -0.009(11) -0.042(10)
C65 0.109(10) 0.103(10) 0.119(9) -0.049(8) 0.058(7) -0.058(8)

loop_
_atom_type_symbol
_atom_type_description
_atom_type_scat_dispersion_real
_atom_type_scat_dispersion_imag
_atom_type_scat_source
C C 0.0033 0.0016
;
International Tables for Crystallography
(Vol. C, Tables 4.2.6.8 and 6.1.1.4)
;
H H 0.0000 0.0000
;
International Tables for Crystallography
(Vol. C, Table 6.1.1.4)
;
O O 0.0106 0.0060
;
International Tables for Crystallography
(Vol. C, Tables 4.2.6.8 and 6.1.1.4)
;
N N 0.0061 0.0033
;
International Tables for Crystallography
(Vol. C, Tables 4.2.6.8 and 6.1.1.4)
;
Sb Sb -0.5866 1.5461
;
International Tables for Crystallography
(Vol. C, Tables 4.2.6.8 and 6.1.1.4)
;
F F 0.0171 0.0103
;
International Tables for Crystallography
(Vol. C, Tables 4.2.6.8 and 6.1.1.4)
;
Ag Ag -0.8971 1.1015
;
International Tables for Crystallography
(Vol. C, Tables 4.2.6.8 and 6.1.1.4)
;
Cl Cl 0.1484 0.1585
;
International Tables for Crystallography
(Vol. C, Tables 4.2.6.8 and 6.1.1.4)
;

loop_
_geom_angle_atom_site_label_1
_geom_angle_atom_site_label_2
_geom_angle_atom_site_label_3
_geom_angle
_geom_angle_site_symmetry_1
_geom_angle_site_symmetry_3
Cl1 C66 Cl2 102(2) . .
Cl1 C66 H66A 111.4 . .
Cl2 C66 H66A 111.4 . .
Cl1 C66 H66B 111.4 . .
Cl2 C66 H66B 111.4 . .
H66A C66 H66B 109.2 . .
N1 Ag1 N2 73.19(19) . .
N1 Ag1 C56 162.3(3) . .
N2 Ag1 C56 115.6(2) . .
N1 Ag1 C55 130.1(2) . .
N2 Ag1 C55 121.8(2) . .
C56 Ag1 C55 32.3(3) . .
F10 Sb1 F1 119.7(7) . .
F10 Sb1 F9 137.3(10) . .
F1 Sb1 F9 95.3(10) . .
F10 Sb1 F5 90.6(9) . .
F1 Sb1 F5 128.8(10) . .
F9 Sb1 F5 84.5(10) . .
F10 Sb1 F3 91.1(7) . .
F1 Sb1 F3 50.2(8) . .
F9 Sb1 F3 131.5(9) . .
F5 Sb1 F3 93.3(8) . .
F10 Sb1 F4 96.3(8) . .
F1 Sb1 F4 122.1(10) . .
F9 Sb1 F4 41.5(8) . .
F5 Sb1 F4 90.4(8) . .
F3 Sb1 F4 171.6(8) . .
F10 Sb1 F12 104.3(10) . .
F1 Sb1 F12 102.6(10) . .
F9 Sb1 F12 89.6(12) . .
F5 Sb1 F12 26.4(8) . .
F3 Sb1 F12 70.8(9) . .
F4 Sb1 F12 110.8(9) . .
F10 Sb1 F8 64.3(9) . .
F1 Sb1 F8 86.5(9) . .
F9 Sb1 F8 97.1(11) . .
F5 Sb1 F8 144.6(10) . .
F3 Sb1 F8 110.9(7) . .
F4 Sb1 F8 69.4(7) . .
F12 Sb1 F8 168.2(10) . .
F10 Sb1 F6 88.4(9) . .
F1 Sb1 F6 53.5(9) . .
F9 Sb1 F6 94.6(10) . .
F5 Sb1 F6 177.6(10) . .
F3 Sb1 F6 89.0(7) . .
F4 Sb1 F6 87.4(8) . .
F12 Sb1 F6 156.0(10) . .
F8 Sb1 F6 33.3(7) . .
F10 Sb1 F2 54.4(7) . .
F1 Sb1 F2 172.8(7) . .
F9 Sb1 F2 88.4(10) . .
F5 Sb1 F2 57.7(9) . .
F3 Sb1 F2 130.4(9) . .
F4 Sb1 F2 57.7(9) . .
F12 Sb1 F2 83.6(9) . .
F8 Sb1 F2 86.9(8) . .
F6 Sb1 F2 120.1(9) . .
F10 Sb1 F7 173.6(9) . .
F1 Sb1 F7 63.1(7) . .
F9 Sb1 F7 44.7(8) . .
F5 Sb1 F7 83.4(9) . .
F3 Sb1 F7 86.8(6) . .
F4 Sb1 F7 86.2(7) . .
F12 Sb1 F7 69.3(10) . .
F8 Sb1 F7 122.1(10) . .
F6 Sb1 F7 97.6(10) . .
F2 Sb1 F7 123.2(7) . .
F10 Sb1 F11 34.5(7) . .
F1 Sb1 F11 94.4(9) . .
F9 Sb1 F11 170.3(10) . .
F5 Sb1 F11 89.9(9) . .
F3 Sb1 F11 56.7(8) . .
F4 Sb1 F11 130.8(9) . .
F12 Sb1 F11 88.9(10) . .
F8 Sb1 F11 82.8(9) . .
F6 Sb1 F11 90.6(8) . .
F2 Sb1 F11 81.9(9) . .
F7 Sb1 F11 142.6(8) . .
C43 O1 C47 120.0(6) . .
C15 N1 C19 118.4(6) . .
C15 N1 Ag1 125.9(4) . .
C19 N1 Ag1 115.4(4) . .
C26 N2 C22 118.8(6) . .
C26 N2 Ag1 127.4(4) . .
C22 N2 Ag1 113.3(4) . .
C2 C1 C14 121.0(6) . .
C2 C1 C45 120.3(6) . .
C14 C1 C45 118.7(6) . .
C1 C2 C7 120.5(6) . .
C1 C2 C3 121.8(6) . .
C7 C2 C3 117.7(6) . .
C4 C3 C2 120.8(7) . .
C4 C3 H3 119.6 . .
C2 C3 H3 119.6 . .
C3 C4 C5 121.5(7) . .
C3 C4 H4 119.3 . .
C5 C4 H4 119.3 . .
C6 C5 C4 119.4(7) . .
C6 C5 H5 120.3 . .
C4 C5 H5 120.3 . .
C5 C6 C7 121.5(7) . .
C5 C6 H6 119.3 . .
C7 C6 H6 119.3 . .
C8 C7 C6 122.6(6) . .
C8 C7 C2 118.3(6) . .
C6 C7 C2 119.2(6) . .
C9 C8 C7 121.3(6) . .
C9 C8 C15 120.1(6) . .
C7 C8 C15 118.5(6) . .
C8 C9 C10 121.7(6) . .
C8 C9 C14 119.6(6) . .
C10 C9 C14 118.7(7) . .
C11 C10 C9 121.4(7) . .
C11 C10 H10 119.3 . .
C9 C10 H10 119.3 . .
C10 C11 C12 120.0(7) . .
C10 C11 H11 120.0 . .
C12 C11 H11 120.0 . .
C13 C12 C11 120.2(7) . .
C13 C12 H12 119.9 . .
C11 C12 H12 119.9 . .
C12 C13 C14 121.6(7) . .
C12 C13 H13 119.2 . .
C14 C13 H13 119.2 . .
C1 C14 C13 122.8(6) . .
C1 C14 C9 119.2(6) . .
C13 C14 C9 118.0(6) . .
N1 C15 C16 123.2(6) . .
N1 C15 C8 117.4(6) . .
C16 C15 C8 119.3(6) . .
C17 C16 C15 118.2(7) . .
C17 C16 H16 120.9 . .
C15 C16 H16 120.9 . .
C16 C17 C18 120.2(7) . .
C16 C17 H17 119.9 . .
C18 C17 H17 119.9 . .
C17 C18 C19 117.3(6) . .
C17 C18 C20 122.4(7) . .
C19 C18 C20 120.3(7) . .
N1 C19 C18 122.7(6) . .
N1 C19 C22 119.3(6) . .
C18 C19 C22 118.0(6) . .
C21 C20 C18 121.1(7) . .
C21 C20 H20 119.5 . .
C18 C20 H20 119.5 . .
C20 C21 C23 120.8(7) . .
C20 C21 H21 119.6 . .
C23 C21 H21 119.6 . .
N2 C22 C23 122.4(7) . .
N2 C22 C19 117.8(6) . .
C23 C22 C19 119.7(6) . .
C22 C23 C24 117.5(7) . .
C22 C23 C21 119.9(7) . .
C24 C23 C21 122.6(7) . .
C25 C24 C23 120.0(7) . .
C25 C24 H24 120.0 . .
C23 C24 H24 120.0 . .
C24 C25 C26 119.2(7) . .
C24 C25 H25 120.4 . .
C26 C25 H25 120.4 . .
N2 C26 C25 122.1(7) . .
N2 C26 C27 117.9(6) . 3_666
C25 C26 C27 120.0(6) . 3_666
C28 C27 C40 120.8(6) . .
C28 C27 C26 120.2(6) . 3_666
C40 C27 C26 118.9(6) . 3_666
C27 C28 C29 122.0(6) . .
C27 C28 C33 119.4(6) . .
C29 C28 C33 118.5(6) . .
C30 C29 C28 121.6(7) . .
C30 C29 H29 119.2 . .
C28 C29 H29 119.2 . .
C29 C30 C31 120.1(7) . .
C29 C30 H30 120.0 . .
C31 C30 H30 120.0 . .
C32 C31 C30 120.2(7) . .
C32 C31 H31 119.9 . .
C30 C31 H31 119.9 . .
C31 C32 C33 121.5(7) . .
C31 C32 H32 119.3 . .
C33 C32 H32 119.3 . .
C34 C33 C32 121.4(6) . .
C34 C33 C28 120.4(6) . .
C32 C33 C28 118.1(6) . .
C35 C34 C33 119.6(6) . .
C35 C34 C41 119.3(6) . .
C33 C34 C41 121.1(6) . .
C34 C35 C36 121.3(6) . .
C34 C35 C40 119.9(6) . .
C36 C35 C40 118.8(6) . .
C37 C36 C35 120.4(7) . .
C37 C36 H36 119.8 . .
C35 C36 H36 119.8 . .
C36 C37 C38 121.4(7) . .
C36 C37 H37 119.3 . .
C38 C37 H37 119.3 . .
C39 C38 C37 119.9(7) . .
C39 C38 H38 120.1 . .
C37 C38 H38 120.1 . .
C38 C39 C40 121.2(7) . .
C38 C39 H39 119.4 . .
C40 C39 H39 119.4 . .
C27 C40 C39 122.1(6) . .
C27 C40 C35 119.6(6) . .
C39 C40 C35 118.3(6) . .
C42 C41 C46 118.9(6) . .
C42 C41 C34 120.1(6) . .
C46 C41 C34 120.9(6) . .
C41 C42 C43 120.9(6) . .
C41 C42 H42 119.6 . .
C43 C42 H42 119.6 . .
O1 C43 C44 125.2(6) . .
O1 C43 C42 115.0(6) . .
C44 C43 C42 119.8(6) . .
C45 C44 C43 119.5(6) . .
C45 C44 H44 120.3 . .
C43 C44 H44 120.3 . .
C44 C45 C46 120.8(6) . .
C44 C45 C1 121.0(6) . .
C46 C45 C1 118.2(6) . .
C45 C46 C41 120.1(6) . .
C45 C46 H46 119.9 . .
C41 C46 H46 119.9 . .
O1 C47 C48 106.0(7) . .
O1 C47 H47A 110.5 . .
C48 C47 H47A 110.5 . .
O1 C47 H47B 110.5 . .
C48 C47 H47B 110.5 . .
H47A C47 H47B 108.7 . .
C49 C48 C47 113.4(7) . .
C49 C48 H48A 108.9 . .
C47 C48 H48A 108.9 . .
C49 C48 H48B 108.9 . .
C47 C48 H48B 108.9 . .
H48A C48 H48B 107.7 . .
C48 C49 C50 114.7(8) . .
C48 C49 H49A 108.6 . .
C50 C49 H49A 108.6 . .
C48 C49 H49B 108.6 . .
C50 C49 H49B 108.6 . .
H49A C49 H49B 107.6 . .
C51 C50 C49 113.4(8) . .
C51 C50 H50A 108.9 . .
C49 C50 H50A 108.9 . .
C51 C50 H50B 108.9 . .
C49 C50 H50B 108.9 . .
H50A C50 H50B 107.7 . .
C50 C51 C52 111.7(8) . .
C50 C51 H51A 109.3 . .
C52 C51 H51A 109.3 . .
C50 C51 H51B 109.3 . .
C52 C51 H51B 109.3 . .
H51A C51 H51B 107.9 . .
C51 C52 H52A 109.5 . .
C51 C52 H52B 109.5 . .
H52A C52 H52B 109.5 . .
C51 C52 H52C 109.5 . .
H52A C52 H52C 109.5 . .
H52B C52 H52C 109.5 . .
C54 C53 C59 120.8(8) . .
C54 C53 H53 119.6 . .
C59 C53 H53 119.6 . .
C53 C54 C55 121.0(8) . .
C53 C54 H54 119.5 . .
C55 C54 H54 119.5 . .
C56 C55 C54 119.7(7) . .
C56 C55 Ag1 73.6(5) . .
C54 C55 Ag1 114.2(5) . .
C56 C55 H55 120.2 . .
C54 C55 H55 120.2 . .
Ag1 C55 H55 82.7 . .
C55 C56 C57 121.3(7) . 3_666
C55 C56 Ag1 74.1(4) . .
C57 C56 Ag1 113.1(5) 3_666 .
C55 C56 H56 119.4 . .
C57 C56 H56 119.4 3_666 .
Ag1 C56 H56 83.1 . .
C58 C57 C59 119.4(7) . 3_666
C58 C57 C56 122.7(7) . 3_666
C59 C57 C56 117.8(7) 3_666 3_666
C57 C58 C59 122.2(7) . .
C57 C58 H58 118.9 . .
C59 C58 H58 118.9 . .
C58 C59 C53 122.3(7) . .
C58 C59 C57 118.4(7) . 3_666
C53 C59 C57 119.3(7) . 3_666
Cl4 C60 Cl3 113.1(5) . .
Cl4 C60 H60A 109.0 . .
Cl3 C60 H60A 109.0 . .
Cl4 C60 H60B 109.0 . .
Cl3 C60 H60B 109.0 . .
H60A C60 H60B 107.8 . .
C62 C61 H61A 109.5 . .
C62 C61 H61B 109.5 . .
H61A C61 H61B 109.5 . .
C62 C61 H61C 109.5 . .
H61A C61 H61C 109.5 . .
H61B C61 H61C 109.5 . .
C63 C62 C61 102.5(14) . .
C63 C62 H62A 111.3 . .
C61 C62 H62A 111.3 . .
C63 C62 H62B 111.3 . .
C61 C62 H62B 111.3 . .
H62A C62 H62B 109.2 . .
C64 C63 C62 130.6(14) . .
C64 C63 H63A 104.6 . .
C62 C63 H63A 104.6 . .
C64 C63 H63B 104.6 . .
C62 C63 H63B 104.6 . .
H63A C63 H63B 105.7 . .
C63 C64 C65 131.5(16) . .
C63 C64 H64A 104.4 . .
C65 C64 H64A 104.4 . .
C63 C64 H64B 104.4 . .
C65 C64 H64B 104.4 . .
H64A C64 H64B 105.6 . .
C64 C65 H65A 109.5 . .
C64 C65 H65B 109.5 . .
H65A C65 H65B 109.5 . .
C64 C65 H65C 109.5 . .
H65A C65 H65C 109.5 . .
H65B C65 H65C 109.5 . .

loop_
_geom_bond_atom_site_label_1
_geom_bond_atom_site_label_2
_geom_bond_distance
_geom_bond_site_symmetry_2
Cl1 C66 1.79(3) .
Cl2 C66 1.79(3) .
C66 H66A 0.9900 .
C66 H66B 0.9900 .
Ag1 N1 2.281(5) .
Ag1 N2 2.355(5) .
Ag1 C56 2.449(7) .
Ag1 C55 2.455(8) .
Cl3 C60 1.757(8) .
Cl4 C60 1.754(9) .
Sb1 F10 1.716(12) .
Sb1 F1 1.743(14) .
Sb1 F9 1.765(16) .
Sb1 F5 1.816(15) .
Sb1 F3 1.854(11) .
Sb1 F4 1.859(12) .
Sb1 F12 1.86(2) .
Sb1 F8 1.868(16) .
Sb1 F6 1.871(14) .
Sb1 F2 1.924(15) .
Sb1 F7 1.942(12) .
Sb1 F11 1.968(17) .
O1 C43 1.357(8) .
O1 C47 1.429(9) .
N1 C15 1.326(9) .
N1 C19 1.357(8) .
N2 C26 1.332(9) .
N2 C22 1.367(9) .
C1 C2 1.383(10) .
C1 C14 1.410(10) .
C1 C45 1.518(9) .
C2 C7 1.443(9) .
C2 C3 1.448(10) .
C3 C4 1.364(11) .
C3 H3 0.9500 .
C4 C5 1.423(10) .
C4 H4 0.9500 .
C5 C6 1.377(11) .
C5 H5 0.9500 .
C6 C7 1.426(11) .
C6 H6 0.9500 .
C7 C8 1.416(10) .
C8 C9 1.397(10) .
C8 C15 1.508(9) .
C9 C10 1.425(10) .
C9 C14 1.438(9) .
C10 C11 1.374(11) .
C10 H10 0.9500 .
C11 C12 1.418(11) .
C11 H11 0.9500 .
C12 C13 1.370(11) .
C12 H12 0.9500 .
C13 C14 1.432(11) .
C13 H13 0.9500 .
C15 C16 1.412(10) .
C16 C17 1.381(10) .
C16 H16 0.9500 .
C17 C18 1.402(11) .
C17 H17 0.9500 .
C18 C19 1.416(10) .
C18 C20 1.432(10) .
C19 C22 1.462(10) .
C20 C21 1.346(11) .
C20 H20 0.9500 .
C21 C23 1.437(11) .
C21 H21 0.9500 .
C22 C23 1.402(10) .
C23 C24 1.411(11) .
C24 C25 1.364(12) .
C24 H24 0.9500 .
C25 C26 1.413(10) .
C25 H25 0.9500 .
C26 C27 1.488(10) 3_666
C27 C28 1.400(10) .
C27 C40 1.410(10) .
C27 C26 1.488(10) 3_666
C28 C29 1.426(10) .
C28 C33 1.440(9) .
C29 C30 1.360(11) .
C29 H29 0.9500 .
C30 C31 1.430(11) .
C30 H30 0.9500 .
C31 C32 1.360(10) .
C31 H31 0.9500 .
C32 C33 1.432(10) .
C32 H32 0.9500 .
C33 C34 1.413(10) .
C34 C35 1.413(10) .
C34 C41 1.489(10) .
C35 C36 1.432(10) .
C35 C40 1.442(10) .
C36 C37 1.362(11) .
C36 H36 0.9500 .
C37 C38 1.411(11) .
C37 H37 0.9500 .
C38 C39 1.377(11) .
C38 H38 0.9500 .
C39 C40 1.423(10) .
C39 H39 0.9500 .
C41 C42 1.378(10) .
C41 C46 1.407(9) .
C42 C43 1.401(10) .
C42 H42 0.9500 .
C43 C44 1.394(10) .
C44 C45 1.384(10) .
C44 H44 0.9500 .
C45 C46 1.387(10) .
C46 H46 0.9500 .
C47 C48 1.540(11) .
C47 H47A 0.9900 .
C47 H47B 0.9900 .
C48 C49 1.530(13) .
C48 H48A 0.9900 .
C48 H48B 0.9900 .
C49 C50 1.534(12) .
C49 H49A 0.9900 .
C49 H49B 0.9900 .
C50 C51 1.490(14) .
C50 H50A 0.9900 .
C50 H50B 0.9900 .
C51 C52 1.530(12) .
C51 H51A 0.9900 .
C51 H51B 0.9900 .
C52 H52A 0.9800 .
C52 H52B 0.9800 .
C52 H52C 0.9800 .
C53 C54 1.353(12) .
C53 C59 1.427(11) .
C53 H53 0.9500 .
C54 C55 1.428(12) .
C54 H54 0.9500 .
C55 C56 1.365(12) .
C55 H55 0.9500 .
C56 C57 1.442(11) 3_666
C56 H56 0.9500 .
C57 C58 1.385(11) .
C57 C59 1.429(10) 3_666
C57 C56 1.442(11) 3_666
C58 C59 1.404(10) .
C58 H58 0.9500 .
C59 C57 1.429(10) 3_666
C60 H60A 0.9900 .
C60 H60B 0.9900 .
C61 C62 1.507(14) .
C61 H61A 0.9800 .
C61 H61B 0.9800 .
C61 H61C 0.9800 .
C62 C63 1.467(15) .
C62 H62A 0.9900 .
C62 H62B 0.9900 .
C63 C64 1.426(16) .
C63 H63A 0.9900 .
C63 H63B 0.9900 .
C64 C65 1.632(16) .
C64 H64A 0.9900 .
C64 H64B 0.9900 .
C65 H65A 0.9800 .
C65 H65B 0.9800 .
C65 H65C 0.9800 .

loop_
_geom_torsion_atom_site_label_1
_geom_torsion_atom_site_label_2
_geom_torsion_atom_site_label_3
_geom_torsion_atom_site_label_4
_geom_torsion
_geom_torsion_site_symmetry_1
_geom_torsion_site_symmetry_4
N2 Ag1 N1 C15 177.8(6) . .
C56 Ag1 N1 C15 -59.9(10) . .
C55 Ag1 N1 C15 -64.5(6) . .
N2 Ag1 N1 C19 -7.6(5) . .
C56 Ag1 N1 C19 114.7(8) . .
C55 Ag1 N1 C19 110.1(5) . .
N1 Ag1 N2 C26 179.5(6) . .
C56 Ag1 N2 C26 16.1(7) . .
C55 Ag1 N2 C26 52.4(7) . .
N1 Ag1 N2 C22 8.1(4) . .
C56 Ag1 N2 C22 -155.3(5) . .
C55 Ag1 N2 C22 -119.0(5) . .
C14 C1 C2 C7 2.2(10) . .
C45 C1 C2 C7 -176.0(6) . .
C14 C1 C2 C3 -177.5(6) . .
C45 C1 C2 C3 4.3(10) . .
C1 C2 C3 C4 179.7(7) . .
C7 C2 C3 C4 0.0(10) . .
C2 C3 C4 C5 -0.6(11) . .
C3 C4 C5 C6 0.6(12) . .
C4 C5 C6 C7 -0.1(12) . .
C5 C6 C7 C8 178.8(7) . .
C5 C6 C7 C2 -0.5(11) . .
C1 C2 C7 C8 1.4(10) . .
C3 C2 C7 C8 -178.8(6) . .
C1 C2 C7 C6 -179.2(6) . .
C3 C2 C7 C6 0.5(9) . .
C6 C7 C8 C9 177.3(7) . .
C2 C7 C8 C9 -3.3(10) . .
C6 C7 C8 C15 1.2(10) . .
C2 C7 C8 C15 -179.4(6) . .
C7 C8 C9 C10 -177.1(6) . .
C15 C8 C9 C10 -1.1(10) . .
C7 C8 C9 C14 1.6(10) . .
C15 C8 C9 C14 177.6(6) . .
C8 C9 C10 C11 176.0(7) . .
C14 C9 C10 C11 -2.7(11) . .
C9 C10 C11 C12 1.2(12) . .
C10 C11 C12 C13 1.5(12) . .
C11 C12 C13 C14 -2.7(12) . .
C2 C1 C14 C13 175.3(7) . .
C45 C1 C14 C13 -6.5(10) . .
C2 C1 C14 C9 -4.0(10) . .
C45 C1 C14 C9 174.2(6) . .
C12 C13 C14 C1 -178.1(7) . .
C12 C13 C14 C9 1.1(11) . .
C8 C9 C14 C1 2.1(10) . .
C10 C9 C14 C1 -179.1(6) . .
C8 C9 C14 C13 -177.2(7) . .
C10 C9 C14 C13 1.6(10) . .
C19 N1 C15 C16 1.4(10) . .
Ag1 N1 C15 C16 175.9(5) . .
C19 N1 C15 C8 -178.6(6) . .
Ag1 N1 C15 C8 -4.2(9) . .
C9 C8 C15 N1 83.8(8) . .
C7 C8 C15 N1 -100.1(8) . .
C9 C8 C15 C16 -96.3(9) . .
C7 C8 C15 C16 79.9(9) . .
N1 C15 C16 C17 -1.3(12) . .
C8 C15 C16 C17 178.7(7) . .
C15 C16 C17 C18 0.1(12) . .
C16 C17 C18 C19 0.8(12) . .
C16 C17 C18 C20 -179.6(8) . .
C15 N1 C19 C18 -0.3(10) . .
Ag1 N1 C19 C18 -175.4(6) . .
C15 N1 C19 C22 -178.4(6) . .
Ag1 N1 C19 C22 6.5(8) . .
C17 C18 C19 N1 -0.8(11) . .
C20 C18 C19 N1 179.7(7) . .
C17 C18 C19 C22 177.4(7) . .
C20 C18 C19 C22 -2.2(11) . .
C17 C18 C20 C21 179.8(9) . .
C19 C18 C20 C21 -0.6(13) . .
C18 C20 C21 C23 2.1(14) . .
C26 N2 C22 C23 -0.8(11) . .
Ag1 N2 C22 C23 171.4(6) . .
C26 N2 C22 C19 179.9(6) . .
Ag1 N2 C22 C19 -7.8(8) . .
N1 C19 C22 N2 1.1(10) . .
C18 C19 C22 N2 -177.1(6) . .
N1 C19 C22 C23 -178.1(7) . .
C18 C19 C22 C23 3.7(11) . .
N2 C22 C23 C24 -0.1(12) . .
C19 C22 C23 C24 179.1(8) . .
N2 C22 C23 C21 178.4(7) . .
C19 C22 C23 C21 -2.3(12) . .
C20 C21 C23 C22 -0.6(14) . .
C20 C21 C23 C24 177.9(9) . .
C22 C23 C24 C25 0.5(14) . .
C21 C23 C24 C25 -178.0(9) . .
C23 C24 C25 C26 0.0(15) . .
C22 N2 C26 C25 1.4(11) . .
Ag1 N2 C26 C25 -169.6(6) . .
C22 N2 C26 C27 -177.8(6) . 3_666
Ag1 N2 C26 C27 11.2(9) . 3_666
C24 C25 C26 N2 -1.0(13) . .
C24 C25 C26 C27 178.2(8) . 3_666
C40 C27 C28 C29 174.3(6) . .
C26 C27 C28 C29 -6.0(10) 3_666 .
C40 C27 C28 C33 -2.5(9) . .
C26 C27 C28 C33 177.2(6) 3_666 .
C27 C28 C29 C30 -175.4(7) . .
C33 C28 C29 C30 1.4(10) . .
C28 C29 C30 C31 -0.1(11) . .
C29 C30 C31 C32 -1.3(11) . .
C30 C31 C32 C33 1.6(11) . .
C31 C32 C33 C34 178.0(6) . .
C31 C32 C33 C28 -0.3(10) . .
C27 C28 C33 C34 -2.6(9) . .
C29 C28 C33 C34 -179.4(6) . .
C27 C28 C33 C32 175.7(6) . .
C29 C28 C33 C32 -1.1(9) . .
C32 C33 C34 C35 -173.2(6) . .
C28 C33 C34 C35 5.0(9) . .
C32 C33 C34 C41 9.0(9) . .
C28 C33 C34 C41 -172.7(6) . .
C33 C34 C35 C36 175.4(6) . .
C41 C34 C35 C36 -6.9(9) . .
C33 C34 C35 C40 -2.5(9) . .
C41 C34 C35 C40 175.3(6) . .
C34 C35 C36 C37 -177.8(6) . .
C40 C35 C36 C37 0.1(10) . .
C35 C36 C37 C38 -0.2(11) . .
C36 C37 C38 C39 -0.6(11) . .
C37 C38 C39 C40 1.6(11) . .
C28 C27 C40 C39 -176.3(6) . .
C26 C27 C40 C39 4.0(9) 3_666 .
C28 C27 C40 C35 5.0(9) . .
C26 C27 C40 C35 -174.7(6) 3_666 .
C38 C39 C40 C27 179.6(6) . .
C38 C39 C40 C35 -1.7(10) . .
C34 C35 C40 C27 -2.5(9) . .
C36 C35 C40 C27 179.6(6) . .
C34 C35 C40 C39 178.8(6) . .
C36 C35 C40 C39 0.9(9) . .
C35 C34 C41 C42 -86.5(8) . .
C33 C34 C41 C42 91.2(8) . .
C35 C34 C41 C46 90.7(8) . .
C33 C34 C41 C46 -91.6(8) . .
C46 C41 C42 C43 -0.1(11) . .
C34 C41 C42 C43 177.1(6) . .
C47 O1 C43 C44 -6.2(11) . .
C47 O1 C43 C42 173.8(6) . .
C41 C42 C43 O1 178.6(6) . .
C41 C42 C43 C44 -1.3(11) . .
O1 C43 C44 C45 -178.4(7) . .
C42 C43 C44 C45 1.6(11) . .
C43 C44 C45 C46 -0.4(11) . .
C43 C44 C45 C1 -178.8(6) . .
C2 C1 C45 C44 -98.4(8) . .
C14 C1 C45 C44 83.4(9) . .
C2 C1 C45 C46 83.1(9) . .
C14 C1 C45 C46 -95.1(8) . .
C44 C45 C46 C41 -1.2(11) . .
C1 C45 C46 C41 177.3(6) . .
C42 C41 C46 C45 1.4(11) . .
C34 C41 C46 C45 -175.8(6) . .
C43 O1 C47 C48 173.4(6) . .
O1 C47 C48 C49 -59.6(9) . .
C47 C48 C49 C50 176.8(8) . .
C48 C49 C50 C51 68.3(11) . .
C49 C50 C51 C52 174.9(8) . .
C59 C53 C54 C55 -2.6(12) . .
C53 C54 C55 C56 1.7(12) . .
C53 C54 C55 Ag1 85.9(8) . .
N1 Ag1 C55 C56 177.4(4) . .
N2 Ag1 C55 C56 -88.2(5) . .
N1 Ag1 C55 C54 61.7(7) . .
N2 Ag1 C55 C54 156.1(5) . .
C56 Ag1 C55 C54 -115.7(8) . .
C54 C55 C56 C57 1.1(11) . 3_666
Ag1 C55 C56 C57 -107.7(7) . 3_666
C54 C55 C56 Ag1 108.9(7) . .
N1 Ag1 C56 C55 -6.6(10) . .
N2 Ag1 C56 C55 109.8(5) . .
N1 Ag1 C56 C57 111.1(8) . 3_666
N2 Ag1 C56 C57 -132.5(5) . 3_666
C55 Ag1 C56 C57 117.7(8) . 3_666
C59 C57 C58 C59 1.7(12) 3_666 .
C56 C57 C58 C59 -176.0(7) 3_666 .
C57 C58 C59 C53 -179.8(7) . .
C57 C58 C59 C57 -1.7(12) . 3_666
C54 C53 C59 C58 178.8(7) . .
C54 C53 C59 C57 0.7(11) . 3_666
C61 C62 C63 C64 -178.7(16) . .
C62 C63 C64 C65 -176.4(15) . .
